data_7234765
loop_
_publ_author_name
'Zhang, Jie'
'Gao, Lingling'
'Wang, Yang'
'Zhai, Lijun'
'Niu, Xiao-Yan'
'Hu, Tuoping'

_publ_section_title
;
 A Bifunctional 3D Tb-Based Metal&#x2212;Organic Framework for Sensing and
 Removal of Antibiotics in Aqueous Medium
;
_journal_name_full CrystEngComm
_journal_paper_doi 10.1039/C9CE01303B
_journal_year 2019
_chemical_formula_moiety '0.5(C120 H88 N4 O40 Tb4), 2(C4 H8 O2), H2 O'
_chemical_formula_sum 'C68 H62 N2 O25 Tb2'
_chemical_formula_weight 1625.03
_space_group_crystal_system monoclinic
_space_group_IT_number 13
_space_group_name_Hall '-P 2yc'
_space_group_name_H-M_alt 'P 1 2/c 1'
_symmetry_space_group_name_Hall '-P 2yc'
_symmetry_space_group_name_H-M 'P 1 2/c 1'
_atom_sites_solution_hydrogens mixed
_atom_sites_solution_primary dual
_audit_creation_date 2018-09-28
_audit_creation_method
;
Olex2 1.2
(compiled 2018.05.29 svn.r3508 for OlexSys, GUI svn.r5506)
;
_audit_update_record
;
2019-08-12 deposited with the CCDC.    2019-10-25 downloaded from the CCDC.
;
_cell_angle_alpha 90
_cell_angle_beta 111.6440(10)
_cell_angle_gamma 90
_cell_formula_units_Z 2
_cell_length_a 16.8716(6)
_cell_length_b 11.2042(4)
_cell_length_c 18.2255(8)
_cell_measurement_reflns_used 9004
_cell_measurement_temperature 273.15
_cell_measurement_theta_max 26.689
_cell_measurement_theta_min 2.910
_cell_volume 3202.3(2)
_computing_cell_refinement 'SAINT V8.38A (?, 2016)'
_computing_data_reduction 'SAINT V8.38A (?, 2016)'
_computing_molecular_graphics 'Olex2 (Dolomanov et al., 2009)'
_computing_publication_material 'Olex2 (Dolomanov et al., 2009)'
_computing_structure_refinement 'ShelXL (Sheldrick, 2015)'
_computing_structure_solution 'ShelXT (Sheldrick, 2015)'
_diffrn_ambient_temperature 273.15
_diffrn_measured_fraction_theta_full 0.998
_diffrn_measured_fraction_theta_max 0.997
_diffrn_measurement_device_type 'Bruker D8 Venture'
_diffrn_radiation_type MoK\a
_diffrn_radiation_wavelength 0.71076
_diffrn_reflns_av_R_equivalents 0.0564
_diffrn_reflns_av_unetI/netI 0.0448
_diffrn_reflns_Laue_measured_fraction_full 0.998
_diffrn_reflns_Laue_measured_fraction_max 0.997
_diffrn_reflns_limit_h_max 21
_diffrn_reflns_limit_h_min -21
_diffrn_reflns_limit_k_max 14
_diffrn_reflns_limit_k_min -14
_diffrn_reflns_limit_l_max 23
_diffrn_reflns_limit_l_min -23
_diffrn_reflns_number 49940
_diffrn_reflns_point_group_measured_fraction_full 0.998
_diffrn_reflns_point_group_measured_fraction_max 0.997
_diffrn_reflns_theta_full 25.243
_diffrn_reflns_theta_max 27.558
_diffrn_reflns_theta_min 2.911
_exptl_absorpt_coefficient_mu 2.278
_exptl_absorpt_correction_T_max 0.7456
_exptl_absorpt_correction_T_min 0.6064
_exptl_absorpt_correction_type multi-scan
_exptl_absorpt_process_details
'SADABS-2016/2 (Bruker,2016/2) was used for absorption correction. wR2(int) was 0.0696 before and 0.0577 after correction. The Ratio of minimum to maximum transmission is 0.8133. The \l/2 correction factor is Not present.'
_exptl_crystal_colour colourless
_exptl_crystal_colour_primary colourless
_exptl_crystal_density_diffrn 1.685
_exptl_crystal_description prism
_exptl_crystal_F_000 1628
_exptl_crystal_size_max 0.428
_exptl_crystal_size_mid 0.117
_exptl_crystal_size_min 0.075
_refine_diff_density_max 0.901
_refine_diff_density_min -0.527
_refine_diff_density_rms 0.098
_refine_ls_extinction_method none
_refine_ls_goodness_of_fit_ref 1.011
_refine_ls_hydrogen_treatment constr
_refine_ls_matrix_type full
_refine_ls_number_parameters 468
_refine_ls_number_reflns 7386
_refine_ls_number_restraints 0
_refine_ls_restrained_S_all 1.011
_refine_ls_R_factor_all 0.0535
_refine_ls_R_factor_gt 0.0297
_refine_ls_shift/su_max 0.000
_refine_ls_shift/su_mean 0.000
_refine_ls_structure_factor_coef Fsqd
_refine_ls_weighting_details 'w=1/[\s^2^(Fo^2^)+(0.0237P)^2^+2.7586P] where P=(Fo^2^+2Fc^2^)/3'
_refine_ls_weighting_scheme calc
_refine_ls_wR_factor_gt 0.0550
_refine_ls_wR_factor_ref 0.0605
_reflns_Friedel_coverage 0.000
_reflns_number_gt 5646
_reflns_number_total 7386
_reflns_threshold_expression 'I > 2\s(I)'
_cod_data_source_file c9ce01303b3.cif
_cod_data_source_block hu924_d2_0m
_cod_database_code 7234765
_shelx_shelxl_version_number 2018/3
_shelx_space_group_comment
;
The symmetry employed for this shelxl refinement is uniquely defined
by the following loop, which should always be used as a source of
symmetry information in preference to the above space-group names.
They are only intended as comments.
;
_shelx_estimated_absorpt_t_max 0.848
_shelx_estimated_absorpt_t_min 0.442
_olex2_refinement_description
;
1. Fixed Uiso
 At 1.2 times of:
  All C(H) groups, All C(H,H) groups, All C(H,H,H,H) groups
 At 1.5 times of:
  All C(H,H,H) groups, All O(H) groups
2. Others
 Sof(O12A)=Sof(H31C)=Sof(H31D)=Sof(C32A)=Sof(H32C)=Sof(H32D)=Sof(H33C)=
 Sof(H33D)=Sof(C34A)=Sof(H34C)=Sof(H34D)=1-FVAR(1)
 Sof(O12)=Sof(H31A)=Sof(H31B)=Sof(C32)=Sof(H32A)=Sof(H32B)=Sof(H33A)=Sof(H33B)=
 Sof(C34)=Sof(H34A)=Sof(H34B)=FVAR(1)
3.a Riding coordinates:
 O13(H13)
3.b Secondary CH2 refined with riding coordinates:
 C31(H31A,H31B), C31(H31C,H31D), C32(H32A,H32B), C32A(H32C,H32D), C33(H33A,
 H33B), C33(H33C,H33D), C34(H34A,H34B), C34A(H34C,H34D)
3.c Aromatic/amide H refined with riding coordinates:
 C3(H3), C4(H4), C7(H7), C10(H10), C11(H11), C14(H14), C15(H15), C16(H16),
 C19(H19), C20(H20), C23(H23), C24(H24), C25(H25), C26(H26), C27(H27), C28(H28)
3.d Idealised Me refined as rotating group:
 C29(H29A,H29B,H29C), C30(H30A,H30B,H30C)
;
_olex2_submission_special_instructions 'No special instructions were received'

loop_
_space_group_symop_operation_xyz
'x, y, z'
'-x, y, -z+1/2'
'-x, -y, -z'
'x, -y, z-1/2'

loop_
_atom_site_label
_atom_site_type_symbol
_atom_site_fract_x
_atom_site_fract_y
_atom_site_fract_z
_atom_site_U_iso_or_equiv
_atom_site_adp_type
_atom_site_occupancy
_atom_site_site_symmetry_order
_atom_site_calc_flag
_atom_site_refinement_flags_posn
_atom_site_refinement_flags_adp
_atom_site_refinement_flags_occupancy
_atom_site_disorder_assembly
_atom_site_disorder_group
Tb1 Tb -0.01573(2) -0.07403(2) 0.09282(2) 0.01847(5) Uani 1 1 d . . . . .
O1 O 0.08114(13) 0.05937(19) 0.06435(12) 0.0296(5) Uani 1 1 d . . . . .
O2 O 0.13143(15) 0.1823(2) -0.00122(13) 0.0410(6) Uani 1 1 d . . . . .
O3 O 0.39644(14) 0.2683(2) 0.34809(13) 0.0438(7) Uani 1 1 d . . . . .
O4 O 0.65762(14) 0.4523(2) 0.48505(15) 0.0427(7) Uani 1 1 d . . . . .
O5 O 0.93382(14) 0.81128(19) 0.45897(13) 0.0319(5) Uani 1 1 d . . . . .
O6 O 0.91733(15) 0.8851(2) 0.56659(14) 0.0374(6) Uani 1 1 d . . . . .
O7 O 0.43310(14) 0.6843(2) 0.30214(15) 0.0430(7) Uani 1 1 d . . . . .
O8 O 0.07894(13) 0.94781(19) 0.21711(12) 0.0277(5) Uani 1 1 d . . . . .
O9 O 0.11274(13) 0.9216(2) 0.34545(12) 0.0329(5) Uani 1 1 d . . . . .
O10 O 0.00091(19) -0.2723(2) 0.15113(15) 0.0506(7) Uani 1 1 d . . . . .
N1 N 0.0455(2) -0.4626(3) 0.1570(2) 0.0499(9) Uani 1 1 d . . . . .
C1 C 0.13433(19) 0.1391(3) 0.06292(19) 0.0267(7) Uani 1 1 d . . . . .
C2 C 0.20214(19) 0.1804(3) 0.13751(18) 0.0257(7) Uani 1 1 d . . . . .
C3 C 0.1954(2) 0.1595(3) 0.20966(19) 0.0318(8) Uani 1 1 d . . . . .
H3 H 0.146754 0.122812 0.211596 0.038 Uiso 1 1 calc R . . . .
C4 C 0.2600(2) 0.1927(3) 0.27894(19) 0.0345(8) Uani 1 1 d . . . . .
H4 H 0.255108 0.178630 0.327377 0.041 Uiso 1 1 calc R . . . .
C5 C 0.3319(2) 0.2467(3) 0.27549(19) 0.0319(8) Uani 1 1 d . . . . .
C6 C 0.44379(19) 0.3720(3) 0.35949(19) 0.0293(7) Uani 1 1 d . . . . .
C7 C 0.52686(19) 0.3638(3) 0.41293(18) 0.0262(7) Uani 1 1 d . . . . .
H7 H 0.548959 0.291732 0.437143 0.031 Uiso 1 1 calc R . . . .
C8 C 0.57577(19) 0.4660(3) 0.42908(18) 0.0252(7) Uani 1 1 d . . . . .
C9 C 0.71825(19) 0.5397(3) 0.4908(2) 0.0317(8) Uani 1 1 d . . . . .
C10 C 0.7537(2) 0.5990(3) 0.5613(2) 0.0430(10) Uani 1 1 d . . . . .
H10 H 0.736868 0.581392 0.603261 0.052 Uiso 1 1 calc R . . . .
C11 C 0.8150(2) 0.6856(3) 0.5690(2) 0.0403(9) Uani 1 1 d . . . . .
H11 H 0.839236 0.726717 0.616363 0.048 Uiso 1 1 calc R . . . .
C12 C 0.84033(19) 0.7113(3) 0.50684(18) 0.0260(7) Uani 1 1 d . . . . .
C13 C 0.9021(2) 0.8103(3) 0.51174(19) 0.0271(7) Uani 1 1 d . . . . .
C14 C 0.8059(2) 0.6468(3) 0.43790(19) 0.0332(8) Uani 1 1 d . . . . .
H14 H 0.824330 0.661371 0.396518 0.040 Uiso 1 1 calc R . . . .
C15 C 0.7445(2) 0.5610(3) 0.4294(2) 0.0398(9) Uani 1 1 d . . . . .
H15 H 0.721232 0.518170 0.382608 0.048 Uiso 1 1 calc R . . . .
C16 C 0.5447(2) 0.5736(3) 0.3940(2) 0.0305(7) Uani 1 1 d . . . . .
H16 H 0.578673 0.641699 0.405489 0.037 Uiso 1 1 calc R . . . .
C17 C 0.4613(2) 0.5773(3) 0.3409(2) 0.0314(7) Uani 1 1 d . . . . .
C18 C 0.35556(19) 0.7306(3) 0.2987(2) 0.0297(7) Uani 1 1 d . . . . .
C19 C 0.3122(2) 0.7977(3) 0.23320(19) 0.0326(8) Uani 1 1 d . . . . .
H19 H 0.333021 0.805443 0.192744 0.039 Uiso 1 1 calc R . . . .
C20 C 0.2374(2) 0.8536(3) 0.22798(18) 0.0288(7) Uani 1 1 d . . . . .
H20 H 0.207416 0.898368 0.183372 0.035 Uiso 1 1 calc R . . . .
C21 C 0.20638(18) 0.8439(3) 0.28828(17) 0.0214(6) Uani 1 1 d . . . . .
C22 C 0.12684(18) 0.9079(3) 0.28350(18) 0.0223(7) Uani 1 1 d . . . . .
C23 C 0.2512(2) 0.7756(3) 0.35415(18) 0.0302(7) Uani 1 1 d . . . . .
H23 H 0.231033 0.768411 0.395042 0.036 Uiso 1 1 calc R . . . .
C24 C 0.3258(2) 0.7181(3) 0.35935(19) 0.0353(8) Uani 1 1 d . . . . .
H24 H 0.355453 0.671632 0.403192 0.042 Uiso 1 1 calc R . . . .
C25 C 0.4103(2) 0.4781(3) 0.3232(2) 0.0356(8) Uani 1 1 d . . . . .
H25 H 0.354289 0.482359 0.287547 0.043 Uiso 1 1 calc R . . . .
C26 C 0.3393(2) 0.2706(4) 0.2042(2) 0.0454(10) Uani 1 1 d . . . . .
H26 H 0.387799 0.307845 0.202466 0.054 Uiso 1 1 calc R . . . .
C27 C 0.2732(2) 0.2383(3) 0.1349(2) 0.0403(9) Uani 1 1 d . . . . .
H27 H 0.276990 0.255725 0.086378 0.048 Uiso 1 1 calc R . . . .
C28 C -0.0013(3) -0.3696(4) 0.1219(3) 0.0558(11) Uani 1 1 d . . . . .
H28 H -0.039317 -0.380005 0.070311 0.067 Uiso 1 1 calc R . . . .
C29 C 0.0390(4) -0.5732(4) 0.1135(4) 0.0915(18) Uani 1 1 d . . . . .
H29A H -0.008059 -0.568161 0.063853 0.137 Uiso 1 1 calc GR . . . .
H29B H 0.030051 -0.638497 0.143602 0.137 Uiso 1 1 calc GR . . . .
H29C H 0.090803 -0.585960 0.104153 0.137 Uiso 1 1 calc GR . . . .
C30 C 0.1082(3) -0.4589(5) 0.2346(3) 0.0937(19) Uani 1 1 d . . . . .
H30A H 0.164004 -0.461502 0.231952 0.141 Uiso 1 1 calc GR . . . .
H30B H 0.101032 -0.526192 0.264128 0.141 Uiso 1 1 calc GR . . . .
H30C H 0.102101 -0.386461 0.260146 0.141 Uiso 1 1 calc GR . . . .
O11 O 0.3892(4) 0.1415(4) 0.5878(3) 0.1217(16) Uani 1 1 d . . . . .
O12 O 0.4449(9) -0.0594(12) 0.5304(8) 0.110(4) Uani 0.474(12) 1 d . . . A 1
O12A O 0.3944(10) -0.0891(7) 0.5574(7) 0.111(4) Uani 0.526(12) 1 d . . . A 2
C31 C 0.4560(6) 0.0653(7) 0.6337(4) 0.135(3) Uani 1 1 d . . . . .
H31A H 0.497982 0.112550 0.674187 0.162 Uiso 0.474(12) 1 calc R . . A 1
H31B H 0.433036 0.007272 0.659979 0.162 Uiso 0.474(12) 1 calc R . . A 1
H31C H 0.502301 0.071321 0.614314 0.162 Uiso 0.526(12) 1 calc R . . A 2
H31D H 0.477316 0.093872 0.687712 0.162 Uiso 0.526(12) 1 calc R . . A 2
C32 C 0.4937(8) 0.0094(16) 0.5945(9) 0.100(6) Uani 0.474(12) 1 d . . . A 1
H32A H 0.536190 -0.042419 0.630944 0.120 Uiso 0.474(12) 1 calc R . . A 1
H32B H 0.524087 0.067824 0.575555 0.120 Uiso 0.474(12) 1 calc R . . A 1
C32A C 0.4360(10) -0.0445(10) 0.6337(7) 0.103(6) Uani 0.526(12) 1 d . . . A 2
H32C H 0.399109 -0.053660 0.663453 0.123 Uiso 0.526(12) 1 calc R . . A 2
H32D H 0.487268 -0.090771 0.659962 0.123 Uiso 0.526(12) 1 calc R . . A 2
C33 C 0.3433(8) 0.0870(10) 0.5148(5) 0.205(6) Uani 1 1 d . . . . .
H33A H 0.296357 0.044272 0.521306 0.246 Uiso 0.474(12) 1 calc R . . A 1
H33B H 0.318322 0.150916 0.477521 0.246 Uiso 0.474(12) 1 calc R . . A 1
H33C H 0.291228 0.131813 0.489000 0.246 Uiso 0.526(12) 1 calc R . . A 2
H33D H 0.376974 0.092137 0.481752 0.246 Uiso 0.526(12) 1 calc R . . A 2
C34 C 0.3795(11) 0.0126(13) 0.4801(8) 0.094(5) Uani 0.474(12) 1 d . . . A 1
H34A H 0.402364 0.058887 0.447491 0.112 Uiso 0.474(12) 1 calc R . . A 1
H34B H 0.335488 -0.039037 0.445209 0.112 Uiso 0.474(12) 1 calc R . . A 1
C34A C 0.3255(9) -0.0129(12) 0.5188(9) 0.091(5) Uani 0.526(12) 1 d . . . A 2
H34C H 0.296013 -0.042701 0.465722 0.109 Uiso 0.526(12) 1 calc R . . A 2
H34D H 0.285969 -0.016770 0.546178 0.109 Uiso 0.526(12) 1 calc R . . A 2
O13 O 0.000000 0.2081(4) 0.250000 0.0942(16) Uani 1 2 d S T P . .
H13 H 0.019830 0.156944 0.286490 0.141 Uiso 1 1 d R . . . .

loop_
_atom_site_aniso_label
_atom_site_aniso_U_11
_atom_site_aniso_U_22
_atom_site_aniso_U_33
_atom_site_aniso_U_23
_atom_site_aniso_U_13
_atom_site_aniso_U_12
Tb1 0.01859(8) 0.02168(8) 0.01480(7) 0.00149(7) 0.00576(5) 0.00111(7)
O1 0.0246(11) 0.0311(13) 0.0278(12) -0.0008(10) 0.0033(9) -0.0066(10)
O2 0.0448(15) 0.0531(16) 0.0211(12) -0.0026(11) 0.0073(11) -0.0237(12)
O3 0.0372(14) 0.0441(15) 0.0302(13) 0.0056(11) -0.0109(11) -0.0218(12)
O4 0.0244(12) 0.0389(15) 0.0487(16) 0.0194(12) -0.0055(11) -0.0151(10)
O5 0.0369(13) 0.0318(13) 0.0328(13) -0.0043(10) 0.0199(11) -0.0124(10)
O6 0.0436(15) 0.0334(13) 0.0433(15) -0.0134(12) 0.0255(12) -0.0158(11)
O7 0.0275(13) 0.0417(15) 0.0669(18) 0.0221(13) 0.0257(13) 0.0122(11)
O8 0.0187(11) 0.0397(14) 0.0211(11) 0.0038(10) 0.0031(9) 0.0026(10)
O9 0.0242(12) 0.0560(16) 0.0209(11) -0.0021(11) 0.0111(9) 0.0041(11)
O10 0.086(2) 0.0282(14) 0.0475(16) 0.0028(13) 0.0357(15) 0.0007(14)
N1 0.051(2) 0.0246(17) 0.069(2) 0.0091(17) 0.0168(19) 0.0028(15)
C1 0.0235(17) 0.0284(18) 0.0267(18) -0.0026(15) 0.0074(14) -0.0002(14)
C2 0.0232(16) 0.0290(18) 0.0206(16) -0.0032(13) 0.0032(13) -0.0037(13)
C3 0.0253(17) 0.039(2) 0.0281(18) -0.0046(15) 0.0062(14) -0.0136(15)
C4 0.0350(19) 0.041(2) 0.0243(18) -0.0025(15) 0.0074(15) -0.0117(16)
C5 0.0272(18) 0.0307(19) 0.0277(18) -0.0012(15) -0.0017(14) -0.0076(14)
C6 0.0223(17) 0.0350(19) 0.0262(17) -0.0038(15) 0.0038(14) -0.0091(15)
C7 0.0261(18) 0.0251(17) 0.0253(17) 0.0013(14) 0.0072(14) -0.0030(14)
C8 0.0197(15) 0.0296(18) 0.0234(17) 0.0019(14) 0.0045(13) -0.0040(13)
C9 0.0212(16) 0.0302(19) 0.035(2) 0.0093(15) -0.0005(14) -0.0094(14)
C10 0.040(2) 0.054(3) 0.040(2) -0.0011(18) 0.0213(18) -0.0186(18)
C11 0.040(2) 0.049(2) 0.035(2) -0.0119(17) 0.0173(17) -0.0219(18)
C12 0.0227(16) 0.0261(17) 0.0302(18) -0.0001(14) 0.0109(14) -0.0036(14)
C13 0.0263(17) 0.0244(18) 0.0326(19) 0.0023(15) 0.0130(15) -0.0023(14)
C14 0.0352(19) 0.038(2) 0.0274(18) -0.0022(16) 0.0123(15) -0.0107(16)
C15 0.041(2) 0.041(2) 0.0308(19) -0.0052(17) 0.0051(16) -0.0190(17)
C16 0.0255(16) 0.0265(17) 0.0378(19) -0.0009(16) 0.0096(14) -0.0069(15)
C17 0.0265(17) 0.0302(18) 0.0394(19) 0.0056(17) 0.0141(15) 0.0047(16)
C18 0.0221(17) 0.0273(18) 0.040(2) 0.0048(16) 0.0116(15) 0.0022(14)
C19 0.0314(19) 0.041(2) 0.0307(19) 0.0063(16) 0.0175(15) 0.0071(16)
C20 0.0259(17) 0.038(2) 0.0230(17) 0.0050(15) 0.0090(14) 0.0070(15)
C21 0.0203(15) 0.0253(17) 0.0177(15) 0.0003(13) 0.0059(12) -0.0005(13)
C22 0.0183(15) 0.0263(18) 0.0218(16) -0.0021(13) 0.0069(13) -0.0067(13)
C23 0.0302(18) 0.038(2) 0.0223(17) 0.0033(15) 0.0102(14) 0.0015(16)
C24 0.0320(19) 0.041(2) 0.0277(18) 0.0133(16) 0.0053(15) 0.0110(16)
C25 0.0174(16) 0.046(2) 0.037(2) 0.0023(18) 0.0030(15) -0.0038(16)
C26 0.033(2) 0.062(3) 0.037(2) -0.0045(19) 0.0095(17) -0.0261(19)
C27 0.037(2) 0.057(3) 0.0255(19) -0.0021(17) 0.0105(16) -0.0199(18)
C28 0.065(3) 0.052(3) 0.052(3) 0.004(2) 0.024(2) -0.005(2)
C29 0.103(4) 0.049(3) 0.111(5) -0.017(3) 0.026(4) -0.014(3)
C30 0.085(4) 0.098(4) 0.069(4) 0.010(3) -0.005(3) -0.004(3)
O11 0.187(5) 0.084(3) 0.093(3) 0.000(3) 0.051(3) 0.049(3)
O12 0.114(9) 0.078(7) 0.121(10) -0.034(7) 0.025(8) 0.029(7)
O12A 0.158(11) 0.035(4) 0.102(7) -0.017(4) 0.002(7) 0.017(5)
C31 0.170(8) 0.096(6) 0.087(5) -0.008(4) -0.012(5) 0.022(6)
C32 0.074(9) 0.110(12) 0.097(11) -0.040(10) 0.008(8) 0.017(8)
C32A 0.144(13) 0.042(7) 0.080(9) 0.000(6) -0.007(8) -0.008(6)
C33 0.252(12) 0.219(12) 0.076(6) -0.028(8) -0.020(7) 0.157(11)
C34 0.103(12) 0.080(9) 0.073(9) -0.026(7) 0.004(8) 0.020(9)
C34A 0.067(8) 0.077(9) 0.101(10) -0.018(8) -0.002(7) -0.004(7)
O13 0.115(4) 0.069(3) 0.117(4) 0.000 0.064(4) 0.000

loop_
_atom_type_symbol
_atom_type_description
_atom_type_scat_dispersion_real
_atom_type_scat_dispersion_imag
_atom_type_scat_source
C C 0.0033 0.0016 'International Tables Vol C Tables 4.2.6.8 and 6.1.1.4'
H H 0.0000 0.0000 'International Tables Vol C Tables 4.2.6.8 and 6.1.1.4'
N N 0.0061 0.0033 'International Tables Vol C Tables 4.2.6.8 and 6.1.1.4'
O O 0.0106 0.0060 'International Tables Vol C Tables 4.2.6.8 and 6.1.1.4'
Tb Tb -0.1723 4.1537 'International Tables Vol C Tables 4.2.6.8 and 6.1.1.4'

loop_
_geom_angle_atom_site_label_1
_geom_angle_atom_site_label_2
_geom_angle_atom_site_label_3
_geom_angle
_geom_angle_site_symmetry_1
_geom_angle_site_symmetry_3
O1 Tb1 Tb1 40.84(5) . 3
O1 Tb1 Tb1 36.18(4) 3 3
O1 Tb1 O1 77.02(7) . 3
O1 Tb1 O10 133.03(8) . .
O1 Tb1 C1 102.90(8) . 3
O1 Tb1 C1 26.02(8) 3 3
O2 Tb1 Tb1 87.03(5) 3 3
O2 Tb1 O1 127.69(7) 3 .
O2 Tb1 O1 51.01(7) 3 3
O2 Tb1 O10 76.92(9) 3 .
O2 Tb1 C1 25.00(8) 3 3
O5 Tb1 Tb1 66.39(5) 2_645 3
O5 Tb1 O1 70.78(7) 2_645 3
O5 Tb1 O1 72.76(8) 2_645 .
O5 Tb1 O2 83.69(8) 2_645 3
O5 Tb1 O6 136.35(8) 2_645 4_465
O5 Tb1 O10 71.51(8) 2_645 .
O5 Tb1 C1 76.27(8) 2_645 3
O6 Tb1 Tb1 70.00(6) 4_465 3
O6 Tb1 O1 73.27(7) 4_465 .
O6 Tb1 O1 75.53(8) 4_465 3
O6 Tb1 O2 96.17(9) 4_465 3
O6 Tb1 O10 151.09(8) 4_465 .
O6 Tb1 C1 85.49(9) 4_465 3
O8 Tb1 Tb1 122.87(5) 1_545 3
O8 Tb1 O1 158.77(7) 1_545 3
O8 Tb1 O1 82.15(7) 1_545 .
O8 Tb1 O2 148.72(8) 1_545 3
O8 Tb1 O5 99.27(8) 1_545 2_645
O8 Tb1 O6 102.40(8) 1_545 4_465
O8 Tb1 O9 83.06(7) 1_545 2_545
O8 Tb1 O10 74.65(9) 1_545 .
O8 Tb1 C1 171.68(8) 1_545 3
O9 Tb1 Tb1 140.05(6) 2_545 3
O9 Tb1 O1 116.02(7) 2_545 3
O9 Tb1 O1 141.21(8) 2_545 .
O9 Tb1 O2 77.58(8) 2_545 3
O9 Tb1 O5 145.25(8) 2_545 2_645
O9 Tb1 O6 75.25(8) 2_545 4_465
O9 Tb1 O10 75.85(9) 2_545 .
O9 Tb1 C1 96.58(8) 2_545 3
O10 Tb1 Tb1 136.25(6) . 3
O10 Tb1 O1 117.41(8) . 3
O10 Tb1 C1 97.17(9) . 3
C1 Tb1 Tb1 62.11(6) 3 3
Tb1 O1 Tb1 102.98(7) . 3
C1 O1 Tb1 168.3(2) . .
C1 O1 Tb1 87.15(18) . 3
C1 O2 Tb1 101.39(19) . 3
C6 O3 C5 119.7(3) . .
C8 O4 C9 118.8(2) . .
C13 O5 Tb1 142.8(2) . 2_665
C13 O6 Tb1 134.5(2) . 4_666
C17 O7 C18 119.2(2) . .
C22 O8 Tb1 153.0(2) . 1_565
C22 O9 Tb1 148.5(2) . 2_565
C28 O10 Tb1 130.7(3) . .
C28 N1 C29 119.8(4) . .
C28 N1 C30 123.5(4) . .
C30 N1 C29 116.5(4) . .
O1 C1 Tb1 66.83(16) . 3
O1 C1 C2 120.6(3) . .
O2 C1 Tb1 53.61(15) . 3
O2 C1 O1 120.4(3) . .
O2 C1 C2 119.0(3) . .
C2 C1 Tb1 172.3(2) . 3
C3 C2 C1 120.7(3) . .
C27 C2 C1 119.9(3) . .
C27 C2 C3 119.4(3) . .
C2 C3 H3 119.7 . .
C4 C3 C2 120.7(3) . .
C4 C3 H3 119.7 . .
C3 C4 H4 120.4 . .
C5 C4 C3 119.2(3) . .
C5 C4 H4 120.4 . .
C4 C5 O3 115.2(3) . .
C26 C5 O3 123.6(3) . .
C26 C5 C4 121.1(3) . .
O3 C6 C7 115.4(3) . .
C25 C6 O3 122.8(3) . .
C25 C6 C7 121.7(3) . .
C6 C7 H7 121.1 . .
C8 C7 C6 117.8(3) . .
C8 C7 H7 121.1 . .
C7 C8 O4 114.8(3) . .
C16 C8 O4 122.9(3) . .
C16 C8 C7 122.3(3) . .
C10 C9 O4 117.7(3) . .
C15 C9 O4 120.8(3) . .
C15 C9 C10 121.4(3) . .
C9 C10 H10 120.5 . .
C9 C10 C11 119.0(3) . .
C11 C10 H10 120.5 . .
C10 C11 H11 119.7 . .
C12 C11 C10 120.5(3) . .
C12 C11 H11 119.7 . .
C11 C12 C13 121.5(3) . .
C14 C12 C11 119.0(3) . .
C14 C12 C13 119.4(3) . .
O5 C13 C12 116.2(3) . .
O6 C13 O5 125.5(3) . .
O6 C13 C12 118.2(3) . .
C12 C14 H14 119.5 . .
C12 C14 C15 120.9(3) . .
C15 C14 H14 119.5 . .
C9 C15 C14 119.1(3) . .
C9 C15 H15 120.5 . .
C14 C15 H15 120.5 . .
C8 C16 H16 121.1 . .
C8 C16 C17 117.8(3) . .
C17 C16 H16 121.1 . .
C16 C17 O7 116.9(3) . .
C25 C17 O7 121.0(3) . .
C25 C17 C16 122.0(3) . .
C19 C18 O7 115.8(3) . .
C19 C18 C24 121.3(3) . .
C24 C18 O7 122.8(3) . .
C18 C19 H19 120.4 . .
C18 C19 C20 119.3(3) . .
C20 C19 H19 120.4 . .
C19 C20 H20 119.6 . .
C19 C20 C21 120.9(3) . .
C21 C20 H20 119.6 . .
C20 C21 C22 120.6(3) . .
C20 C21 C23 119.0(3) . .
C23 C21 C22 120.4(3) . .
O8 C22 C21 118.0(3) . .
O9 C22 O8 123.8(3) . .
O9 C22 C21 118.2(3) . .
C21 C23 H23 119.8 . .
C24 C23 C21 120.4(3) . .
C24 C23 H23 119.8 . .
C18 C24 C23 119.2(3) . .
C18 C24 H24 120.4 . .
C23 C24 H24 120.4 . .
C6 C25 H25 120.8 . .
C17 C25 C6 118.5(3) . .
C17 C25 H25 120.8 . .
C5 C26 H26 120.4 . .
C5 C26 C27 119.1(3) . .
C27 C26 H26 120.4 . .
C2 C27 C26 120.4(3) . .
C2 C27 H27 119.8 . .
C26 C27 H27 119.8 . .
O10 C28 N1 125.6(4) . .
O10 C28 H28 117.2 . .
N1 C28 H28 117.2 . .
N1 C29 H29A 109.5 . .
N1 C29 H29B 109.5 . .
N1 C29 H29C 109.5 . .
H29A C29 H29B 109.5 . .
H29A C29 H29C 109.5 . .
H29B C29 H29C 109.5 . .
N1 C30 H30A 109.5 . .
N1 C30 H30B 109.5 . .
N1 C30 H30C 109.5 . .
H30A C30 H30B 109.5 . .
H30A C30 H30C 109.5 . .
H30B C30 H30C 109.5 . .
C33 O11 C31 109.7(5) . .
C32 O12 C34 108.1(11) . .
C32A O12A C34A 107.4(11) . .
O11 C31 H31A 108.6 . .
O11 C31 H31B 108.6 . .
O11 C31 H31C 108.4 . .
O11 C31 H31D 108.4 . .
H31A C31 H31B 107.6 . .
H31C C31 H31D 107.5 . .
C32 C31 O11 114.6(9) . .
C32 C31 H31A 108.6 . .
C32 C31 H31B 108.6 . .
C32A C31 O11 115.3(10) . .
C32A C31 H31C 108.4 . .
C32A C31 H31D 108.4 . .
O12 C32 H32A 107.7 . .
O12 C32 H32B 107.7 . .
C31 C32 O12 118.6(12) . .
C31 C32 H32A 107.7 . .
C31 C32 H32B 107.7 . .
H32A C32 H32B 107.1 . .
O12A C32A H32C 109.1 . .
O12A C32A H32D 109.1 . .
C31 C32A O12A 112.3(10) . .
C31 C32A H32C 109.1 . .
C31 C32A H32D 109.1 . .
H32C C32A H32D 107.9 . .
O11 C33 H33A 106.7 . .
O11 C33 H33B 106.7 . .
O11 C33 H33C 108.6 . .
O11 C33 H33D 108.6 . .
H33A C33 H33B 106.6 . .
H33C C33 H33D 107.5 . .
C34 C33 O11 122.4(10) . .
C34 C33 H33A 106.7 . .
C34 C33 H33B 106.7 . .
C34A C33 O11 114.9(12) . .
C34A C33 H33C 108.6 . .
C34A C33 H33D 108.6 . .
O12 C34 H34A 108.3 . .
O12 C34 H34B 108.3 . .
C33 C34 O12 116.1(11) . .
C33 C34 H34A 108.3 . .
C33 C34 H34B 108.3 . .
H34A C34 H34B 107.4 . .
O12A C34A H34C 108.4 . .
O12A C34A H34D 108.4 . .
C33 C34A O12A 115.4(13) . .
C33 C34A H34C 108.4 . .
C33 C34A H34D 108.4 . .
H34C C34A H34D 107.5 . .
H13 O13 H13 94.9 . 2

loop_
_geom_bond_atom_site_label_1
_geom_bond_atom_site_label_2
_geom_bond_distance
_geom_bond_site_symmetry_2
Tb1 Tb1 3.9757(3) 3
Tb1 O1 2.408(2) .
Tb1 O1 2.668(2) 3
Tb1 O2 2.380(2) 3
Tb1 O5 2.327(2) 2_645
Tb1 O6 2.364(2) 4_465
Tb1 O8 2.252(2) 1_545
Tb1 O9 2.303(2) 2_545
Tb1 O10 2.434(2) .
Tb1 C1 2.899(3) 3
O1 C1 1.273(4) .
O2 C1 1.250(4) .
O3 C5 1.390(4) .
O3 C6 1.382(4) .
O4 C8 1.390(4) .
O4 C9 1.392(4) .
O5 C13 1.261(4) .
O6 C13 1.257(4) .
O7 C17 1.384(4) .
O7 C18 1.387(4) .
O8 C22 1.263(4) .
O9 C22 1.246(3) .
O10 C28 1.207(5) .
N1 C28 1.321(5) .
N1 C29 1.454(5) .
N1 C30 1.421(6) .
C1 C2 1.491(4) .
C2 C3 1.381(4) .
C2 C27 1.380(4) .
C3 H3 0.9300 .
C3 C4 1.380(4) .
C4 H4 0.9300 .
C4 C5 1.378(4) .
C5 C26 1.376(5) .
C6 C7 1.384(4) .
C6 C25 1.376(5) .
C7 H7 0.9300 .
C7 C8 1.378(4) .
C8 C16 1.376(4) .
C9 C10 1.372(5) .
C9 C15 1.367(5) .
C10 H10 0.9300 .
C10 C11 1.387(5) .
C11 H11 0.9300 .
C11 C12 1.380(4) .
C12 C13 1.503(4) .
C12 C14 1.378(4) .
C14 H14 0.9300 .
C14 C15 1.380(4) .
C15 H15 0.9300 .
C16 H16 0.9300 .
C16 C17 1.383(4) .
C17 C25 1.369(5) .
C18 C19 1.371(4) .
C18 C24 1.379(4) .
C19 H19 0.9300 .
C19 C20 1.381(4) .
C20 H20 0.9300 .
C20 C21 1.385(4) .
C21 C22 1.495(4) .
C21 C23 1.389(4) .
C23 H23 0.9300 .
C23 C24 1.386(4) .
C24 H24 0.9300 .
C25 H25 0.9300 .
C26 H26 0.9300 .
C26 C27 1.390(5) .
C27 H27 0.9300 .
C28 H28 0.9300 .
C29 H29A 0.9600 .
C29 H29B 0.9600 .
C29 H29C 0.9600 .
C30 H30A 0.9600 .
C30 H30B 0.9600 .
C30 H30C 0.9600 .
O11 C31 1.416(8) .
O11 C33 1.408(9) .
O12 C32 1.388(16) .
O12 C34 1.401(15) .
O12A C32A 1.399(14) .
O12A C34A 1.404(16) .
C31 H31A 0.9700 .
C31 H31B 0.9700 .
C31 H31C 0.9700 .
C31 H31D 0.9700 .
C31 C32 1.281(14) .
C31 C32A 1.275(12) .
C32 H32A 0.9700 .
C32 H32B 0.9700 .
C32A H32C 0.9700 .
C32A H32D 0.9700 .
C33 H33A 0.9700 .
C33 H33B 0.9700 .
C33 H33C 0.9700 .
C33 H33D 0.9700 .
C33 C34 1.324(15) .
C33 C34A 1.169(16) .
C34 H34A 0.9700 .
C34 H34B 0.9700 .
C34A H34C 0.9700 .
C34A H34D 0.9700 .
O13 H13 0.8476 2
O13 H13 0.8476 .

loop_
_geom_torsion_atom_site_label_1
_geom_torsion_atom_site_label_2
_geom_torsion_atom_site_label_3
_geom_torsion_atom_site_label_4
_geom_torsion
_geom_torsion_site_symmetry_1
_geom_torsion_site_symmetry_4
Tb1 O1 C1 Tb1 -150.5(10) . 3
Tb1 O1 C1 O2 -149.7(8) . .
Tb1 O1 C1 O2 0.9(3) 3 .
Tb1 O1 C1 C2 -177.8(3) 3 .
Tb1 O1 C1 C2 31.6(12) . .
Tb1 O2 C1 O1 -1.0(3) 3 .
Tb1 O2 C1 C2 177.7(2) 3 .
Tb1 O5 C13 O6 -8.6(6) 2_665 .
Tb1 O5 C13 C12 170.5(2) 2_665 .
Tb1 O6 C13 O5 12.8(5) 4_666 .
Tb1 O6 C13 C12 -166.4(2) 4_666 .
Tb1 O8 C22 O9 -109.8(4) 1_565 .
Tb1 O8 C22 C21 72.2(5) 1_565 .
Tb1 O9 C22 O8 40.0(6) 2_565 .
Tb1 O9 C22 C21 -142.0(3) 2_565 .
Tb1 O10 C28 N1 144.7(3) . .
O1 C1 C2 C3 -18.0(5) . .
O1 C1 C2 C27 160.9(3) . .
O2 C1 C2 C3 163.3(3) . .
O2 C1 C2 C27 -17.9(5) . .
O3 C5 C26 C27 175.6(3) . .
O3 C6 C7 C8 -177.3(3) . .
O3 C6 C25 C17 177.2(3) . .
O4 C8 C16 C17 -178.0(3) . .
O4 C9 C10 C11 179.3(3) . .
O4 C9 C15 C14 -178.8(3) . .
O7 C17 C25 C6 175.3(3) . .
O7 C18 C19 C20 -175.6(3) . .
O7 C18 C24 C23 174.6(3) . .
C1 C2 C3 C4 176.9(3) . .
C1 C2 C27 C26 -176.0(3) . .
C2 C3 C4 C5 -0.2(5) . .
C3 C2 C27 C26 2.9(6) . .
C3 C4 C5 O3 -175.1(3) . .
C3 C4 C5 C26 1.5(5) . .
C4 C5 C26 C27 -0.7(6) . .
C5 O3 C6 C7 -150.1(3) . .
C5 O3 C6 C25 32.7(5) . .
C5 C26 C27 C2 -1.6(6) . .
C6 O3 C5 C4 -142.3(3) . .
C6 O3 C5 C26 41.2(5) . .
C6 C7 C8 O4 178.1(3) . .
C6 C7 C8 C16 -0.2(5) . .
C7 C6 C25 C17 0.2(5) . .
C7 C8 C16 C17 0.1(5) . .
C8 O4 C9 C10 119.5(4) . .
C8 O4 C9 C15 -63.8(4) . .
C8 C16 C17 O7 -175.6(3) . .
C8 C16 C17 C25 0.1(5) . .
C9 O4 C8 C7 163.8(3) . .
C9 O4 C8 C16 -18.0(5) . .
C9 C10 C11 C12 -0.4(6) . .
C10 C9 C15 C14 -2.2(6) . .
C10 C11 C12 C13 175.8(3) . .
C10 C11 C12 C14 -2.1(5) . .
C11 C12 C13 O5 166.5(3) . .
C11 C12 C13 O6 -14.3(5) . .
C11 C12 C14 C15 2.6(5) . .
C12 C14 C15 C9 -0.4(5) . .
C13 C12 C14 C15 -175.4(3) . .
C14 C12 C13 O5 -15.6(4) . .
C14 C12 C13 O6 163.6(3) . .
C15 C9 C10 C11 2.6(6) . .
C16 C17 C25 C6 -0.2(5) . .
C17 O7 C18 C19 -149.8(3) . .
C17 O7 C18 C24 34.6(5) . .
C18 O7 C17 C16 -132.0(3) . .
C18 O7 C17 C25 52.2(5) . .
C18 C19 C20 C21 0.8(5) . .
C19 C18 C24 C23 -0.7(5) . .
C19 C20 C21 C22 178.0(3) . .
C19 C20 C21 C23 -0.8(5) . .
C20 C21 C22 O8 15.7(4) . .
C20 C21 C22 O9 -162.4(3) . .
C20 C21 C23 C24 0.0(5) . .
C21 C23 C24 C18 0.7(5) . .
C22 C21 C23 C24 -178.8(3) . .
C23 C21 C22 O8 -165.5(3) . .
C23 C21 C22 O9 16.3(4) . .
C24 C18 C19 C20 0.0(5) . .
C25 C6 C7 C8 0.0(5) . .
C27 C2 C3 C4 -2.0(5) . .
C29 N1 C28 O10 -177.2(4) . .
C30 N1 C28 O10 -2.3(7) . .
O11 C31 C32 O12 -55(2) . .
O11 C31 C32A O12A 50.5(19) . .
O11 C33 C34 O12 34(3) . .
O11 C33 C34A O12A -56(2) . .
C31 O11 C33 C34 -30.5(19) . .
C31 O11 C33 C34A 46.4(18) . .
C32 O12 C34 C33 -40(2) . .
C32A O12A C34A C33 58(2) . .
C33 O11 C31 C32 38.8(15) . .
C33 O11 C31 C32A -43.7(15) . .
C34 O12 C32 C31 53(2) . .
C34A O12A C32A C31 -53(2) . .
